data_1514240
loop_
_publ_author_name
'Satomi, K.'

_publ_section_title
;
 Oxygen positional parameters of tetragonal Mn3 O4
;
_journal_coden_ASTM JUPSAU
_journal_name_full 'Journal of the Physical Society of Japan'
_journal_page_first 258
_journal_page_last 265
_journal_paper_doi 10.1143/JPSJ.16.258
_journal_volume 16
_journal_year 1961
_chemical_formula_structural 'Mn3 O4'
_chemical_formula_sum 'Mn3 O4'
_chemical_name_mineral Hausmannite
_chemical_name_systematic 'Manganese Dimanganese(III) Oxide'
_space_group_IT_number 141
_symmetry_Int_Tables_number 141
_symmetry_space_group_name_Hall 'I 4bw 2bw -1bw'
_symmetry_space_group_name_H-M 'I 41/a m d :1'
_audit_creation_date 2007/04/01
_cell_angle_alpha 90.
_cell_angle_beta 90.
_cell_angle_gamma 90.
_cell_formula_units_Z 4
_cell_length_a 5.76
_cell_length_b 5.76
_cell_length_c 9.46
_cell_volume 313.860
_cod_data_source_file 'data_Mn3O4melanie109250.cif'
_cod_data_source_block /var/www/cod/tmp/uploads/1396619931.48-D290F29E9218B844.cif
_cod_original_cell_volume 313.86
_cod_original_sg_symbol_H-M 'I 41/a m d S'
_cod_database_code 1514240

loop_
_symmetry_equiv_pos_site_id
_symmetry_equiv_pos_as_xyz
1 'y, -x+1/2, z+1/4'
2 '-y, x+1/2, z+1/4'
3 'y, -x, -z'
4 '-y, x, -z'
5 '-y, -x+1/2, z+1/4'
6 'y, x+1/2, z+1/4'
7 '-y, -x, -z'
8 'y, x, -z'
9 'x, -y+1/2, -z+1/4'
10 '-x, y+1/2, -z+1/4'
11 'x, -y, z'
12 '-x, y, z'
13 '-x, -y+1/2, -z+1/4'
14 'x, y+1/2, -z+1/4'
15 '-x, -y, z'
16 'x, y, z'
17 'y+1/2, -x, z+3/4'
18 '-y+1/2, x, z+3/4'
19 'y+1/2, -x+1/2, -z+1/2'
20 '-y+1/2, x+1/2, -z+1/2'
21 '-y+1/2, -x, z+3/4'
22 'y+1/2, x, z+3/4'
23 '-y+1/2, -x+1/2, -z+1/2'
24 'y+1/2, x+1/2, -z+1/2'
25 'x+1/2, -y, -z+3/4'
26 '-x+1/2, y, -z+3/4'
27 'x+1/2, -y+1/2, z+1/2'
28 '-x+1/2, y+1/2, z+1/2'
29 '-x+1/2, -y, -z+3/4'
30 'x+1/2, y, -z+3/4'
31 '-x+1/2, -y+1/2, z+1/2'
32 'x+1/2, y+1/2, z+1/2'

loop_
_atom_site_label
_atom_site_type_symbol
_atom_site_symmetry_multiplicity
_atom_site_Wyckoff_symbol
_atom_site_fract_x
_atom_site_fract_y
_atom_site_fract_z
_atom_site_occupancy
_atom_site_attached_hydrogens
Mn1 Mn2+ 4 a 0 0 0 1. 0
Mn2 Mn3+ 8 d 0 0.25 0.625 1. 0
O1 O2- 16 h 0 0.214 0.384 1. 0

loop_
_atom_type_symbol
_atom_type_oxidation_number
Mn2+ 2
Mn3+ 3
O2- -2

loop_
_citation_id
_citation_journal_full
_citation_year
_citation_journal_volume
_citation_page_first
_citation_page_last
_citation_journal_id_ASTM
primary 'Journal of the Physical Society of Japan' 1961 16 258 265 JUPSAU
2 'Golden Book of Phase Transitions, Wroclaw' 2002 1 1 123 GBOPT5
